data_4305159
loop_
_publ_author_name
'Mei Wang'
'Cheng-Bing Ma'
'Da-Qiang Yuan'
'Hui-Sheng Wang'
'Chang-Neng Chen'
'Qiu-Tian Liu'

_publ_section_title
;
Synthesis and Characterization of a Family of Penta- and
Tetra-Manganese(III) Complexes Derived from an Assembly System
Containing tert-Butylphosphonic Acid
;
_journal_name_full 'Inorganic Chemistry'
_journal_page_first 5580
_journal_page_last 5590
_journal_paper_doi 10.1021/ic701343s
_journal_volume 47
_journal_year 2008
_chemical_formula_sum 'C48 H78 Mn4 N3 O20.5'
_chemical_formula_weight 1244.89
_chemical_name_systematic
;
 ?
;
_space_group_IT_number 14
_symmetry_cell_setting monoclinic
_symmetry_space_group_name_Hall '-P 2ybc'
_symmetry_space_group_name_H-M 'P 1 21/c 1'
_atom_sites_solution_hydrogens geom
_atom_sites_solution_primary direct
_atom_sites_solution_secondary difmap
_audit_creation_method SHELXL-97
_cell_angle_alpha 90.00
_cell_angle_beta 104.561(3)
_cell_angle_gamma 90.00
_cell_formula_units_Z 4
_cell_length_a 12.221(4)
_cell_length_b 21.229(6)
_cell_length_c 23.495(7)
_cell_measurement_reflns_used 8597
_cell_measurement_temperature 293(2)
_cell_measurement_theta_max 27.48
_cell_measurement_theta_min 2.12
_cell_volume 5900(3)
_computing_cell_refinement 'Siemens SMART & SAINT'
_computing_data_collection 'Siemens SMART'
_computing_data_reduction 'Siemens XPREP'
_computing_molecular_graphics 'Bruker SHELXTL'
_computing_publication_material 'Bruker SHELXTL'
_computing_structure_refinement 'Siemens SHELXTL'
_computing_structure_solution 'Siemens SHELXTL'
_diffrn_ambient_temperature 293(2)
_diffrn_measured_fraction_theta_full 0.997
_diffrn_measured_fraction_theta_max 0.997
_diffrn_measurement_device_type 'Bruker P4'
_diffrn_measurement_method '\w scans'
_diffrn_radiation_monochromator graphite
_diffrn_radiation_source 'fine-focus sealed tube'
_diffrn_radiation_type MoK\a
_diffrn_radiation_wavelength 0.71073
_diffrn_reflns_av_R_equivalents 0.0618
_diffrn_reflns_av_sigmaI/netI 0.0677
_diffrn_reflns_limit_h_max 15
_diffrn_reflns_limit_h_min -15
_diffrn_reflns_limit_k_max 27
_diffrn_reflns_limit_k_min -22
_diffrn_reflns_limit_l_max 30
_diffrn_reflns_limit_l_min -30
_diffrn_reflns_number 45896
_diffrn_reflns_theta_full 27.48
_diffrn_reflns_theta_max 27.48
_diffrn_reflns_theta_min 2.12
_diffrn_standards_decay_% 0
_diffrn_standards_interval_count 0
_diffrn_standards_interval_time .
_diffrn_standards_number 0
_exptl_absorpt_coefficient_mu 0.909
_exptl_absorpt_correction_T_max .9145
_exptl_absorpt_correction_T_min .8594
_exptl_absorpt_correction_type empirical
_exptl_absorpt_process_details 'SADABS (Sheldrick, 1996)'
_exptl_crystal_colour brown
_exptl_crystal_density_diffrn 1.402
_exptl_crystal_density_method 'not measured'
_exptl_crystal_description prism
_exptl_crystal_F_000 2604
_exptl_crystal_size_max .25
_exptl_crystal_size_mid .15
_exptl_crystal_size_min .10
_refine_diff_density_max 0.913
_refine_diff_density_min -0.395
_refine_diff_density_rms 0.080
_refine_ls_extinction_method none
_refine_ls_goodness_of_fit_ref 1.168
_refine_ls_hydrogen_treatment constr
_refine_ls_matrix_type full
_refine_ls_number_parameters 640
_refine_ls_number_reflns 13469
_refine_ls_number_restraints 3
_refine_ls_restrained_S_all 1.170
_refine_ls_R_factor_gt 0.0995
_refine_ls_shift/su_max 0.000
_refine_ls_shift/su_mean 0.000
_refine_ls_structure_factor_coef Fsqd
_refine_ls_weighting_details 'calc w=1/[\s^2^(Fo^2^)+(0.0908P)^2^+5.0185P] where P=(Fo^2^+2Fc^2^)/3'
_refine_ls_weighting_scheme calc
_refine_ls_wR_factor_gt 0.2160
_refine_ls_wR_factor_ref 0.2484
_reflns_number_gt 8313
_reflns_number_total 13469
_reflns_threshold_expression >2sigma(I)
_cod_data_source_file ic701343s-file001_7.cif
_cod_data_source_block compound-7
_cod_depositor_comments
;
The following automatic conversions were performed:
'_symmetry_cell_setting' value 'Monoclinic' changed to 'monoclinic'
according to '/home/saulius/struct/CIF-dictionaries/cif_core.dic'
dictionary named 'cif_core.dic' version 2.4.1 from 2010-06-29.

Automatic conversion script
Id: cif_fix_enum 1527 2010-12-29 10:47:43Z saulius 
;
_cod_original_formula_sum 'C48 H78 Mn4 N3 O20.50'
_cod_database_code 4305159
_refine_ls_r_factor_ref 0.1548

loop_
_symmetry_equiv_pos_as_xyz
'x, y, z'
'-x, y+1/2, -z+1/2'
'-x, -y, -z'
'x, -y-1/2, z-1/2'

loop_
_atom_site_label
_atom_site_type_symbol
_atom_site_fract_x
_atom_site_fract_y
_atom_site_fract_z
_atom_site_U_iso_or_equiv
_atom_site_adp_type
_atom_site_occupancy
_atom_site_symmetry_multiplicity
_atom_site_calc_flag
_atom_site_refinement_flags
_atom_site_disorder_assembly
_atom_site_disorder_group
Mn1 Mn 0.20229(8) 0.31368(4) 0.38397(4) 0.0595(3) Uani 1 1 d . . .
Mn2 Mn 0.37068(8) 0.19205(4) 0.42895(4) 0.0556(2) Uani 1 1 d . . .
Mn3 Mn 0.25980(8) 0.18761(4) 0.30747(4) 0.0559(2) Uani 1 1 d . . .
Mn4 Mn 0.52758(8) 0.14237(4) 0.33803(4) 0.0576(3) Uani 1 1 d . . .
O1 O 0.2499(3) 0.23299(17) 0.37557(16) 0.0552(9) Uani 1 1 d . . .
O2 O 0.3957(3) 0.15795(17) 0.35887(15) 0.0537(9) Uani 1 1 d . . .
O3 O -0.0116(6) 0.4438(3) 0.4109(4) 0.134(3) Uani 1 1 d . . .
O4 O 0.1373(4) 0.39445(19) 0.3951(2) 0.0743(12) Uani 1 1 d . . .
O5 O 0.8052(5) 0.0462(3) 0.3381(3) 0.117(2) Uani 1 1 d . . .
O6 O 0.6679(4) 0.1171(2) 0.32131(19) 0.0697(11) Uani 1 1 d . . .
O7 O 0.2290(5) 0.3023(2) 0.4773(2) 0.0835(14) Uani 1 1 d . . .
O8 O 0.3329(4) 0.2158(2) 0.50154(18) 0.0774(13) Uani 1 1 d . . .
O9 O 0.1495(4) 0.3259(2) 0.29086(19) 0.0726(12) Uani 1 1 d . . .
O10 O 0.1279(4) 0.2276(2) 0.25609(18) 0.0695(11) Uani 1 1 d . . .
O11 O 0.3460(4) 0.3553(2) 0.3932(2) 0.0744(12) Uani 1 1 d . . .
O12 O 0.4686(4) 0.2810(2) 0.4342(2) 0.0746(12) Uani 1 1 d . . .
O13 O 0.2648(4) 0.1103(2) 0.43190(19) 0.0693(11) Uani 1 1 d . . .
O14 O 0.1605(4) 0.1144(2) 0.33925(19) 0.0697(11) Uani 1 1 d . . .
O15 O 0.4378(4) 0.0978(2) 0.25871(19) 0.0760(12) Uani 1 1 d . . .
O16 O 0.2582(4) 0.1292(2) 0.24437(18) 0.0722(12) Uani 1 1 d . . .
O17 O 0.5075(4) 0.15555(19) 0.47811(17) 0.0630(10) Uani 1 1 d . . .
O18 O 0.6300(4) 0.1734(2) 0.42379(19) 0.0710(11) Uani 1 1 d . . .
O19 O 0.5421(4) 0.2238(2) 0.30444(19) 0.0708(11) Uani 1 1 d . . .
O20 O 0.3622(4) 0.2544(2) 0.27165(19) 0.0715(12) Uani 1 1 d . . .
O21 O 0.1399(16) 0.5177(10) 0.5104(8) 0.208(10) Uani 0.50 1 d P . .
N1 N 0.0365(5) 0.2870(2) 0.3781(2) 0.0673(13) Uani 1 1 d . . .
N2 N 0.5464(4) 0.0532(2) 0.3759(2) 0.0600(12) Uani 1 1 d . . .
N3 N 0.1775(12) 0.5768(6) 0.3257(6) 0.187(4) Uiso 1 1 d D . .
C1 C -0.0125(6) 0.2309(3) 0.3666(3) 0.0779(19) Uani 1 1 d . . .
H1A H 0.0305 0.1971 0.3592 0.094 Uiso 1 1 calc R . .
C2 C -0.1218(7) 0.2211(4) 0.3651(4) 0.095(2) Uani 1 1 d . . .
H2A H -0.1528 0.1812 0.3567 0.114 Uiso 1 1 calc R . .
C3 C -0.1869(8) 0.2686(5) 0.3757(5) 0.114(3) Uani 1 1 d . . .
H3A H -0.2621 0.2615 0.3754 0.136 Uiso 1 1 calc R . .
C4 C -0.1402(7) 0.3281(4) 0.3870(4) 0.102(3) Uani 1 1 d . . .
H4A H -0.1834 0.3623 0.3932 0.123 Uiso 1 1 calc R . .
C5 C -0.0268(6) 0.3350(3) 0.3886(3) 0.0755(18) Uani 1 1 d . . .
C6 C 0.0350(8) 0.3962(4) 0.3993(4) 0.089(2) Uani 1 1 d . . .
C7 C 0.4796(6) 0.0232(3) 0.4041(3) 0.0690(17) Uani 1 1 d . . .
H7A H 0.4116 0.0418 0.4060 0.083 Uiso 1 1 calc R . .
C8 C 0.5085(7) -0.0341(3) 0.4304(3) 0.083(2) Uani 1 1 d . . .
H8A H 0.4600 -0.0540 0.4495 0.099 Uiso 1 1 calc R . .
C9 C 0.6077(7) -0.0618(3) 0.4285(3) 0.084(2) Uani 1 1 d . . .
H9A H 0.6283 -0.1006 0.4463 0.101 Uiso 1 1 calc R . .
C10 C 0.6766(7) -0.0313(3) 0.4000(3) 0.080(2) Uani 1 1 d . . .
H10A H 0.7448 -0.0494 0.3980 0.096 Uiso 1 1 calc R . .
C11 C 0.6446(6) 0.0263(3) 0.3741(3) 0.0647(15) Uani 1 1 d . . .
C12 C 0.7127(7) 0.0657(4) 0.3423(3) 0.0780(19) Uani 1 1 d . . .
C13 C 0.4429(6) 0.3361(3) 0.4201(3) 0.0669(16) Uani 1 1 d . . .
C14 C 0.5309(9) 0.3858(5) 0.4356(5) 0.118(3) Uani 1 1 d . . .
H14A H 0.5202 0.4178 0.4046 0.142 Uiso 1 1 calc R . .
C15 C 0.5052(19) 0.4150(11) 0.4954(14) 0.42(2) Uani 1 1 d . . .
H15A H 0.5563 0.4492 0.5094 0.629 Uiso 1 1 calc R . .
H15B H 0.5154 0.3828 0.5249 0.629 Uiso 1 1 calc R . .
H15C H 0.4288 0.4302 0.4868 0.629 Uiso 1 1 calc R . .
C16 C 0.6367(14) 0.3661(8) 0.4506(11) 0.272(11) Uani 1 1 d . . .
H16A H 0.6558 0.3478 0.4170 0.407 Uiso 1 1 calc R . .
H16B H 0.6453 0.3350 0.4811 0.407 Uiso 1 1 calc R . .
H16C H 0.6859 0.4010 0.4646 0.407 Uiso 1 1 calc R . .
C17 C 0.2728(6) 0.2607(4) 0.5117(3) 0.0708(17) Uani 1 1 d . . .
C18 C 0.2551(11) 0.2618(6) 0.5736(4) 0.133(4) Uani 1 1 d . . .
H18A H 0.2582 0.2181 0.5874 0.159 Uiso 1 1 calc R . .
C19 C 0.356(2) 0.2950(11) 0.6104(6) 0.301(13) Uani 1 1 d . . .
H19A H 0.3508 0.2961 0.6505 0.452 Uiso 1 1 calc R . .
H19B H 0.3582 0.3373 0.5962 0.452 Uiso 1 1 calc R . .
H19C H 0.4232 0.2730 0.6081 0.452 Uiso 1 1 calc R . .
C20 C 0.1469(17) 0.2868(11) 0.5757(8) 0.319(15) Uani 1 1 d . . .
H20A H 0.1402 0.2861 0.6155 0.479 Uiso 1 1 calc R . .
H20B H 0.0880 0.2616 0.5515 0.479 Uiso 1 1 calc R . .
H20C H 0.1403 0.3294 0.5615 0.479 Uiso 1 1 calc R . .
C21 C 0.3360(7) 0.0938(3) 0.2346(3) 0.0747(18) Uani 1 1 d . . .
C22 C 0.2926(9) 0.0400(4) 0.1921(4) 0.115(3) Uani 1 1 d . . .
H22A H 0.2221 0.0531 0.1645 0.139 Uiso 1 1 calc R . .
C23 C 0.3679(14) 0.0185(8) 0.1601(7) 0.240(9) Uani 1 1 d . . .
H23A H 0.3815 0.0515 0.1347 0.360 Uiso 1 1 calc R . .
H23B H 0.3358 -0.0173 0.1369 0.360 Uiso 1 1 calc R . .
H23C H 0.4380 0.0066 0.1868 0.360 Uiso 1 1 calc R . .
C24 C 0.2658(16) -0.0157(6) 0.2326(8) 0.242(9) Uani 1 1 d . . .
H24A H 0.2359 -0.0513 0.2085 0.363 Uiso 1 1 calc R . .
H24B H 0.2113 -0.0014 0.2529 0.363 Uiso 1 1 calc R . .
H24C H 0.3341 -0.0277 0.2608 0.363 Uiso 1 1 calc R . .
C25 C 0.6066(6) 0.1668(3) 0.4716(3) 0.0641(15) Uani 1 1 d . . .
C26 C 0.6991(7) 0.1708(4) 0.5279(3) 0.092(2) Uani 1 1 d . . .
H26A H 0.7068 0.1282 0.5444 0.111 Uiso 1 1 calc R . .
C27 C 0.8097(8) 0.1868(7) 0.5191(4) 0.174(6) Uani 1 1 d . . .
H27A H 0.8285 0.1579 0.4917 0.261 Uiso 1 1 calc R . .
H27B H 0.8655 0.1843 0.5560 0.261 Uiso 1 1 calc R . .
H27C H 0.8078 0.2289 0.5039 0.261 Uiso 1 1 calc R . .
C28 C 0.6639(10) 0.2107(7) 0.5717(4) 0.172(6) Uani 1 1 d . . .
H28A H 0.7234 0.2120 0.6073 0.258 Uiso 1 1 calc R . .
H28B H 0.5969 0.1935 0.5799 0.258 Uiso 1 1 calc R . .
H28C H 0.6486 0.2526 0.5564 0.258 Uiso 1 1 calc R . .
C29 C 0.1796(6) 0.0943(3) 0.3901(4) 0.0725(18) Uani 1 1 d . . .
C30 C 0.0993(8) 0.0476(4) 0.4063(4) 0.108(3) Uani 1 1 d . . .
H30A H 0.0353 0.0418 0.3720 0.130 Uiso 1 1 calc R . .
C31 C 0.1544(11) -0.0139(5) 0.4214(7) 0.180(6) Uani 1 1 d . . .
H31A H 0.1017 -0.0429 0.4311 0.270 Uiso 1 1 calc R . .
H31B H 0.2184 -0.0091 0.4545 0.270 Uiso 1 1 calc R . .
H31C H 0.1791 -0.0297 0.3884 0.270 Uiso 1 1 calc R . .
C32 C 0.0539(10) 0.0742(6) 0.4559(6) 0.169(5) Uani 1 1 d . . .
H32A H 0.0027 0.0444 0.4661 0.254 Uiso 1 1 calc R . .
H32B H 0.0146 0.1129 0.4434 0.254 Uiso 1 1 calc R . .
H32C H 0.1156 0.0820 0.4896 0.254 Uiso 1 1 calc R . .
C33 C 0.4640(7) 0.2630(3) 0.2800(3) 0.0680(17) Uani 1 1 d . . .
C34 C 0.5084(8) 0.3233(3) 0.2610(4) 0.094(2) Uani 1 1 d . . .
H34A H 0.5500 0.3435 0.2976 0.113 Uiso 1 1 calc R . .
C35 C 0.5906(12) 0.3148(5) 0.2273(6) 0.162(5) Uani 1 1 d . . .
H35A H 0.6487 0.2866 0.2478 0.243 Uiso 1 1 calc R . .
H35B H 0.6236 0.3547 0.2221 0.243 Uiso 1 1 calc R . .
H35C H 0.5545 0.2973 0.1896 0.243 Uiso 1 1 calc R . .
C36 C 0.4161(10) 0.3684(5) 0.2345(6) 0.176(6) Uani 1 1 d . . .
H36A H 0.4483 0.4067 0.2243 0.264 Uiso 1 1 calc R . .
H36B H 0.3726 0.3774 0.2623 0.264 Uiso 1 1 calc R . .
H36C H 0.3680 0.3501 0.1997 0.264 Uiso 1 1 calc R . .
C37 C 0.1075(6) 0.2875(3) 0.2527(3) 0.0682(16) Uani 1 1 d . . .
C38 C 0.0249(7) 0.3096(4) 0.1975(3) 0.090(2) Uani 1 1 d . . .
H38A H 0.0036 0.2742 0.1703 0.108 Uiso 1 1 calc R . .
C39 C -0.0789(9) 0.3350(7) 0.2133(5) 0.157(5) Uani 1 1 d . . .
H39A H -0.1137 0.3021 0.2306 0.235 Uiso 1 1 calc R . .
H39B H -0.1313 0.3503 0.1785 0.235 Uiso 1 1 calc R . .
H39C H -0.0577 0.3689 0.2410 0.235 Uiso 1 1 calc R . .
C40 C 0.0837(10) 0.3611(6) 0.1688(4) 0.151(4) Uani 1 1 d . . .
H40A H 0.1489 0.3434 0.1590 0.226 Uiso 1 1 calc R . .
H40B H 0.1066 0.3953 0.1959 0.226 Uiso 1 1 calc R . .
H40C H 0.0319 0.3763 0.1337 0.226 Uiso 1 1 calc R . .
C41 C 0.030(3) 0.520(2) 0.2707(17) 0.44(2) Uiso 1 1 d D . .
C42 C 0.082(3) 0.578(2) 0.2703(13) 0.43(2) Uiso 1 1 d D . .
C43 C 0.350(3) 0.6358(15) 0.3373(14) 0.337(15) Uiso 1 1 d . . .
C44 C 0.259(3) 0.6363(14) 0.3049(13) 0.301(13) Uiso 1 1 d . . .
C45 C 0.060(2) 0.6264(13) 0.3732(11) 0.295(11) Uiso 1 1 d . . .
C46 C 0.155(2) 0.5830(13) 0.3855(13) 0.336(14) Uiso 1 1 d D . .
C47 C 0.2440(16) 0.5148(9) 0.3422(8) 0.221(7) Uiso 1 1 d D . .
C48 C 0.287(2) 0.4901(12) 0.2976(11) 0.291(10) Uiso 1 1 d . . .

loop_
_atom_site_aniso_label
_atom_site_aniso_U_11
_atom_site_aniso_U_22
_atom_site_aniso_U_33
_atom_site_aniso_U_23
_atom_site_aniso_U_13
_atom_site_aniso_U_12
Mn1 0.0634(6) 0.0488(5) 0.0665(5) -0.0020(4) 0.0167(5) -0.0063(4)
Mn2 0.0609(6) 0.0566(5) 0.0493(5) 0.0037(4) 0.0139(4) -0.0035(4)
Mn3 0.0590(6) 0.0553(5) 0.0514(5) -0.0004(4) 0.0103(4) -0.0015(4)
Mn4 0.0585(6) 0.0572(5) 0.0597(5) 0.0090(4) 0.0200(4) -0.0036(4)
O1 0.062(2) 0.049(2) 0.055(2) -0.0008(17) 0.0146(19) -0.0032(18)
O2 0.054(2) 0.056(2) 0.052(2) 0.0012(17) 0.0142(18) -0.0034(18)
O3 0.135(6) 0.079(4) 0.214(8) -0.021(4) 0.091(5) 0.008(4)
O4 0.078(3) 0.056(2) 0.091(3) -0.007(2) 0.026(3) -0.006(2)
O5 0.082(4) 0.114(5) 0.173(6) 0.031(4) 0.067(4) 0.021(3)
O6 0.068(3) 0.074(3) 0.074(3) 0.016(2) 0.030(2) 0.006(2)
O7 0.106(4) 0.081(3) 0.065(3) -0.006(2) 0.024(3) 0.011(3)
O8 0.092(3) 0.089(3) 0.055(2) 0.001(2) 0.026(2) 0.008(3)
O9 0.089(3) 0.059(3) 0.066(3) 0.002(2) 0.011(2) 0.000(2)
O10 0.065(3) 0.070(3) 0.066(3) 0.000(2) 0.002(2) 0.003(2)
O11 0.068(3) 0.061(3) 0.091(3) 0.007(2) 0.014(3) -0.014(2)
O12 0.066(3) 0.060(3) 0.089(3) -0.002(2) 0.003(2) -0.011(2)
O13 0.066(3) 0.070(3) 0.075(3) 0.018(2) 0.024(2) -0.009(2)
O14 0.071(3) 0.064(3) 0.071(3) 0.003(2) 0.012(2) -0.013(2)
O15 0.079(3) 0.087(3) 0.062(3) -0.010(2) 0.016(2) 0.010(3)
O16 0.082(3) 0.070(3) 0.060(2) -0.008(2) 0.010(2) 0.005(2)
O17 0.064(3) 0.068(3) 0.054(2) 0.0102(19) 0.009(2) -0.001(2)
O18 0.069(3) 0.081(3) 0.063(3) 0.008(2) 0.017(2) -0.008(2)
O19 0.072(3) 0.062(3) 0.079(3) 0.018(2) 0.022(2) -0.006(2)
O20 0.075(3) 0.070(3) 0.070(3) 0.021(2) 0.020(2) -0.004(2)
O21 0.173(16) 0.26(2) 0.211(18) -0.133(17) 0.091(14) -0.080(15)
N1 0.074(4) 0.055(3) 0.075(3) 0.004(3) 0.020(3) -0.001(3)
N2 0.063(3) 0.061(3) 0.059(3) 0.008(2) 0.021(3) 0.000(2)
C1 0.073(5) 0.065(4) 0.097(5) 0.003(4) 0.025(4) -0.011(3)
C2 0.080(6) 0.087(5) 0.116(6) 0.017(5) 0.019(5) -0.015(5)
C3 0.075(6) 0.108(7) 0.159(9) 0.037(6) 0.034(6) -0.009(5)
C4 0.070(5) 0.099(6) 0.146(8) 0.024(6) 0.042(5) 0.009(4)
C5 0.081(5) 0.068(4) 0.082(5) 0.010(4) 0.028(4) -0.001(4)
C6 0.099(6) 0.070(5) 0.107(6) 0.002(4) 0.043(5) 0.005(4)
C7 0.077(4) 0.061(4) 0.074(4) 0.005(3) 0.030(4) -0.007(3)
C8 0.106(6) 0.069(4) 0.081(5) 0.011(4) 0.039(4) -0.007(4)
C9 0.117(7) 0.068(4) 0.073(4) 0.019(4) 0.033(5) 0.006(4)
C10 0.083(5) 0.069(4) 0.085(5) 0.012(4) 0.018(4) 0.026(4)
C11 0.068(4) 0.063(4) 0.060(3) -0.001(3) 0.010(3) 0.002(3)
C12 0.077(5) 0.084(5) 0.076(4) 0.000(4) 0.025(4) -0.005(4)
C13 0.067(4) 0.063(4) 0.068(4) 0.002(3) 0.012(3) -0.018(3)
C14 0.090(7) 0.087(6) 0.157(9) 0.023(6) -0.008(6) -0.026(5)
C15 0.28(3) 0.31(3) 0.66(5) -0.34(3) 0.10(3) -0.13(2)
C16 0.143(14) 0.177(15) 0.50(4) -0.067(19) 0.086(19) -0.041(12)
C17 0.076(5) 0.082(5) 0.059(4) -0.005(4) 0.024(3) -0.009(4)
C18 0.192(12) 0.140(9) 0.091(6) 0.010(6) 0.081(8) 0.031(8)
C19 0.38(3) 0.43(3) 0.087(9) -0.091(14) 0.036(13) -0.02(2)
C20 0.31(2) 0.50(4) 0.231(18) 0.14(2) 0.216(19) 0.22(3)
C21 0.094(6) 0.070(4) 0.059(4) -0.002(3) 0.015(4) 0.004(4)
C22 0.120(8) 0.100(7) 0.111(7) -0.052(6) 0.001(6) 0.021(6)
C23 0.226(17) 0.266(19) 0.204(15) -0.147(15) 0.012(13) 0.058(15)
C24 0.33(2) 0.094(9) 0.28(2) -0.039(11) 0.032(17) -0.059(12)
C25 0.061(4) 0.065(4) 0.059(4) 0.002(3) 0.002(3) -0.006(3)
C26 0.074(5) 0.122(7) 0.073(5) 0.022(5) 0.005(4) 0.002(5)
C27 0.081(7) 0.314(18) 0.106(7) 0.039(9) -0.018(6) -0.065(9)
C28 0.122(9) 0.271(17) 0.099(7) -0.065(9) -0.015(6) 0.012(10)
C29 0.055(4) 0.065(4) 0.096(5) 0.010(4) 0.017(4) -0.010(3)
C30 0.087(6) 0.114(7) 0.118(7) 0.035(6) 0.014(5) -0.032(5)
C31 0.177(12) 0.087(7) 0.261(16) 0.039(9) 0.028(11) -0.048(8)
C32 0.138(10) 0.195(13) 0.204(13) 0.089(10) 0.099(10) 0.009(9)
C33 0.084(5) 0.064(4) 0.058(4) 0.013(3) 0.023(4) -0.010(4)
C34 0.108(6) 0.070(5) 0.110(6) 0.033(4) 0.038(5) -0.001(4)
C35 0.213(14) 0.118(8) 0.194(12) 0.049(8) 0.122(11) -0.015(8)
C36 0.152(11) 0.100(8) 0.276(16) 0.088(9) 0.054(11) 0.009(7)
C37 0.068(4) 0.073(4) 0.062(4) 0.011(3) 0.013(3) 0.003(3)
C38 0.089(6) 0.084(5) 0.084(5) 0.005(4) -0.003(4) 0.018(4)
C39 0.092(7) 0.230(14) 0.133(9) 0.004(9) -0.001(6) 0.059(8)
C40 0.161(11) 0.173(11) 0.105(7) 0.067(7) 0.012(7) 0.008(9)

loop_
_atom_type_symbol
_atom_type_description
_atom_type_scat_dispersion_real
_atom_type_scat_dispersion_imag
_atom_type_scat_source
C C 0.0033 0.0016 'International Tables Vol C Tables 4.2.6.8 and 6.1.1.4'
H H 0.0000 0.0000 'International Tables Vol C Tables 4.2.6.8 and 6.1.1.4'
N N 0.0061 0.0033 'International Tables Vol C Tables 4.2.6.8 and 6.1.1.4'
O O 0.0106 0.0060 'International Tables Vol C Tables 4.2.6.8 and 6.1.1.4'
P P 0.1023 0.0942 'International Tables Vol C Tables 4.2.6.8 and 6.1.1.4'
Mn Mn 0.3368 0.7283 'International Tables Vol C Tables 4.2.6.8 and 6.1.1.4'

loop_
_geom_angle_atom_site_label_1
_geom_angle_atom_site_label_2
_geom_angle_atom_site_label_3
_geom_angle
_geom_angle_site_symmetry_1
_geom_angle_site_symmetry_3
_geom_angle_publ_flag
O1 Mn1 O11 97.79(19) . . ?
O1 Mn1 O4 173.45(18) . . ?
O11 Mn1 O4 88.4(2) . . ?
O1 Mn1 N1 93.93(19) . . ?
O11 Mn1 N1 168.2(2) . . ?
O4 Mn1 N1 79.9(2) . . ?
O1 Mn1 O9 91.50(17) . . ?
O11 Mn1 O9 95.22(19) . . ?
O4 Mn1 O9 90.11(18) . . ?
N1 Mn1 O9 85.8(2) . . ?
O1 Mn1 O7 91.96(18) . . ?
O11 Mn1 O7 92.1(2) . . ?
O4 Mn1 O7 85.59(19) . . ?
N1 Mn1 O7 86.1(2) . . ?
O9 Mn1 O7 171.4(2) . . ?
O1 Mn2 O2 82.45(16) . . ?
O1 Mn2 O17 172.38(17) . . ?
O2 Mn2 O17 93.54(17) . . ?
O1 Mn2 O8 98.33(19) . . ?
O2 Mn2 O8 171.65(19) . . ?
O17 Mn2 O8 86.58(19) . . ?
O1 Mn2 O13 90.94(17) . . ?
O2 Mn2 O13 87.14(16) . . ?
O17 Mn2 O13 95.34(17) . . ?
O8 Mn2 O13 84.54(19) . . ?
O1 Mn2 O12 88.04(17) . . ?
O2 Mn2 O12 99.80(17) . . ?
O17 Mn2 O12 86.27(18) . . ?
O8 Mn2 O12 88.54(19) . . ?
O13 Mn2 O12 172.78(17) . . ?
O1 Mn2 Mn3 41.61(11) . . ?
O2 Mn2 Mn3 41.64(12) . . ?
O17 Mn2 Mn3 135.10(13) . . ?
O8 Mn2 Mn3 137.17(15) . . ?
O13 Mn2 Mn3 82.42(12) . . ?
O12 Mn2 Mn3 101.42(12) . . ?
O1 Mn3 O2 82.12(16) . . ?
O1 Mn3 O16 169.71(18) . . ?
O2 Mn3 O16 96.55(18) . . ?
O1 Mn3 O10 94.77(18) . . ?
O2 Mn3 O10 173.49(18) . . ?
O16 Mn3 O10 87.52(19) . . ?
O1 Mn3 O20 99.13(17) . . ?
O2 Mn3 O20 88.07(17) . . ?
O16 Mn3 O20 91.01(18) . . ?
O10 Mn3 O20 86.78(18) . . ?
O1 Mn3 O14 85.15(16) . . ?
O2 Mn3 O14 91.08(16) . . ?
O16 Mn3 O14 84.67(18) . . ?
O10 Mn3 O14 94.37(18) . . ?
O20 Mn3 O14 175.47(17) . . ?
O1 Mn3 Mn2 41.43(12) . . ?
O2 Mn3 Mn2 41.48(11) . . ?
O16 Mn3 Mn2 134.80(14) . . ?
O10 Mn3 Mn2 136.09(13) . . ?
O20 Mn3 Mn2 100.96(13) . . ?
O14 Mn3 Mn2 81.24(12) . . ?
O2 Mn4 O19 97.21(18) . . ?
O2 Mn4 O6 173.35(17) . . ?
O19 Mn4 O6 89.34(19) . . ?
O2 Mn4 N2 93.45(18) . . ?
O19 Mn4 N2 168.6(2) . . ?
O6 Mn4 N2 79.94(19) . . ?
O2 Mn4 O15 91.14(18) . . ?
O19 Mn4 O15 96.90(19) . . ?
O6 Mn4 O15 89.25(19) . . ?
N2 Mn4 O15 87.00(19) . . ?
O2 Mn4 O18 92.15(17) . . ?
O19 Mn4 O18 90.95(18) . . ?
O6 Mn4 O18 86.53(18) . . ?
N2 Mn4 O18 84.49(18) . . ?
O15 Mn4 O18 171.05(18) . . ?
Mn1 O1 Mn2 125.0(2) . . ?
Mn1 O1 Mn3 130.8(2) . . ?
Mn2 O1 Mn3 96.96(17) . . ?
Mn4 O2 Mn2 130.4(2) . . ?
Mn4 O2 Mn3 125.35(19) . . ?
Mn2 O2 Mn3 96.88(17) . . ?
C6 O4 Mn1 118.6(5) . . ?
C12 O6 Mn4 118.8(4) . . ?
C17 O7 Mn1 133.1(4) . . ?
C17 O8 Mn2 129.8(4) . . ?
C37 O9 Mn1 129.1(4) . . ?
C37 O10 Mn3 125.6(4) . . ?
C13 O11 Mn1 128.4(4) . . ?
C13 O12 Mn2 133.9(4) . . ?
C29 O13 Mn2 124.1(4) . . ?
C29 O14 Mn3 125.6(4) . . ?
C21 O15 Mn4 132.1(4) . . ?
C21 O16 Mn3 130.7(5) . . ?
C25 O17 Mn2 123.7(4) . . ?
C25 O18 Mn4 126.4(4) . . ?
C33 O19 Mn4 129.0(4) . . ?
C33 O20 Mn3 133.6(4) . . ?
C1 N1 C5 117.9(6) . . ?
C1 N1 Mn1 129.8(5) . . ?
C5 N1 Mn1 112.3(4) . . ?
C7 N2 C11 118.5(5) . . ?
C7 N2 Mn4 129.1(4) . . ?
C11 N2 Mn4 112.2(4) . . ?
C42 N3 C46 121(2) . . ?
C42 N3 C47 118(2) . . ?
C46 N3 C47 92.7(12) . . ?
C42 N3 C44 97(2) . . ?
C46 N3 C44 116.6(17) . . ?
C47 N3 C44 112.6(15) . . ?
N1 C1 C2 122.5(7) . . ?
N1 C1 H1A 118.8 . . ?
C2 C1 H1A 118.8 . . ?
C1 C2 C3 120.7(8) . . ?
C1 C2 H2A 119.7 . . ?
C3 C2 H2A 119.7 . . ?
C2 C3 C4 119.0(8) . . ?
C2 C3 H3A 120.5 . . ?
C4 C3 H3A 120.5 . . ?
C3 C4 C5 117.6(8) . . ?
C3 C4 H4A 121.2 . . ?
C5 C4 H4A 121.2 . . ?
N1 C5 C4 122.4(7) . . ?
N1 C5 C6 113.8(7) . . ?
C4 C5 C6 123.8(7) . . ?
O3 C6 O4 124.1(8) . . ?
O3 C6 C5 120.8(8) . . ?
O4 C6 C5 115.1(7) . . ?
N2 C7 C8 121.8(7) . . ?
N2 C7 H7A 119.1 . . ?
C8 C7 H7A 119.1 . . ?
C9 C8 C7 120.1(7) . . ?
C9 C8 H8A 120.0 . . ?
C7 C8 H8A 120.0 . . ?
C8 C9 C10 118.5(7) . . ?
C8 C9 H9A 120.8 . . ?
C10 C9 H9A 120.8 . . ?
C9 C10 C11 119.8(7) . . ?
C9 C10 H10A 120.1 . . ?
C11 C10 H10A 120.1 . . ?
N2 C11 C10 121.4(6) . . ?
N2 C11 C12 113.0(6) . . ?
C10 C11 C12 125.6(7) . . ?
O5 C12 O6 125.2(7) . . ?
O5 C12 C11 119.1(7) . . ?
O6 C12 C11 115.7(6) . . ?
O12 C13 O11 125.7(6) . . ?
O12 C13 C14 119.3(7) . . ?
O11 C13 C14 115.1(7) . . ?
C16 C14 C13 116.1(11) . . ?
C16 C14 C15 106.1(15) . . ?
C13 C14 C15 101.3(10) . . ?
C16 C14 H14A 110.9 . . ?
C13 C14 H14A 110.9 . . ?
C15 C14 H14A 110.9 . . ?
C14 C15 H15A 109.5 . . ?
C14 C15 H15B 109.5 . . ?
H15A C15 H15B 109.5 . . ?
C14 C15 H15C 109.5 . . ?
H15A C15 H15C 109.5 . . ?
H15B C15 H15C 109.5 . . ?
C14 C16 H16A 109.5 . . ?
C14 C16 H16B 109.5 . . ?
H16A C16 H16B 109.5 . . ?
C14 C16 H16C 109.5 . . ?
H16A C16 H16C 109.5 . . ?
H16B C16 H16C 109.5 . . ?
O7 C17 O8 126.7(6) . . ?
O7 C17 C18 118.4(7) . . ?
O8 C17 C18 114.9(7) . . ?
C20 C18 C19 116.0(15) . . ?
C20 C18 C17 113.1(11) . . ?
C19 C18 C17 105.4(10) . . ?
C20 C18 H18A 107.3 . . ?
C19 C18 H18A 107.3 . . ?
C17 C18 H18A 107.3 . . ?
C18 C19 H19A 109.5 . . ?
C18 C19 H19B 109.5 . . ?
H19A C19 H19B 109.5 . . ?
C18 C19 H19C 109.5 . . ?
H19A C19 H19C 109.5 . . ?
H19B C19 H19C 109.5 . . ?
C18 C20 H20A 109.5 . . ?
C18 C20 H20B 109.5 . . ?
H20A C20 H20B 109.5 . . ?
C18 C20 H20C 109.5 . . ?
H20A C20 H20C 109.5 . . ?
H20B C20 H20C 109.5 . . ?
O15 C21 O16 126.0(6) . . ?
O15 C21 C22 119.9(7) . . ?
O16 C21 C22 114.0(7) . . ?
C23 C22 C21 115.4(10) . . ?
C23 C22 C24 109.7(12) . . ?
C21 C22 C24 104.6(8) . . ?
C23 C22 H22A 109.0 . . ?
C21 C22 H22A 109.0 . . ?
C24 C22 H22A 109.0 . . ?
C22 C23 H23A 109.5 . . ?
C22 C23 H23B 109.5 . . ?
H23A C23 H23B 109.5 . . ?
C22 C23 H23C 109.5 . . ?
H23A C23 H23C 109.5 . . ?
H23B C23 H23C 109.5 . . ?
C22 C24 H24A 109.5 . . ?
C22 C24 H24B 109.5 . . ?
H24A C24 H24B 109.5 . . ?
C22 C24 H24C 109.5 . . ?
H24A C24 H24C 109.5 . . ?
H24B C24 H24C 109.5 . . ?
O18 C25 O17 124.8(6) . . ?
O18 C25 C26 119.8(6) . . ?
O17 C25 C26 115.4(6) . . ?
C27 C26 C28 114.0(10) . . ?
C27 C26 C25 113.9(7) . . ?
C28 C26 C25 110.9(7) . . ?
C27 C26 H26A 105.7 . . ?
C28 C26 H26A 105.7 . . ?
C25 C26 H26A 105.7 . . ?
C26 C27 H27A 109.5 . . ?
C26 C27 H27B 109.5 . . ?
H27A C27 H27B 109.5 . . ?
C26 C27 H27C 109.5 . . ?
H27A C27 H27C 109.5 . . ?
H27B C27 H27C 109.5 . . ?
C26 C28 H28A 109.5 . . ?
C26 C28 H28B 109.5 . . ?
H28A C28 H28B 109.5 . . ?
C26 C28 H28C 109.5 . . ?
H28A C28 H28C 109.5 . . ?
H28B C28 H28C 109.5 . . ?
O14 C29 O13 124.7(6) . . ?
O14 C29 C30 119.6(7) . . ?
O13 C29 C30 115.7(7) . . ?
C31 C30 C29 110.8(8) . . ?
C31 C30 C32 112.2(9) . . ?
C29 C30 C32 109.6(8) . . ?
C31 C30 H30A 108.0 . . ?
C29 C30 H30A 108.0 . . ?
C32 C30 H30A 108.0 . . ?
C30 C31 H31A 109.5 . . ?
C30 C31 H31B 109.5 . . ?
H31A C31 H31B 109.5 . . ?
C30 C31 H31C 109.5 . . ?
H31A C31 H31C 109.5 . . ?
H31B C31 H31C 109.5 . . ?
C30 C32 H32A 109.5 . . ?
C30 C32 H32B 109.5 . . ?
H32A C32 H32B 109.5 . . ?
C30 C32 H32C 109.5 . . ?
H32A C32 H32C 109.5 . . ?
H32B C32 H32C 109.5 . . ?
O20 C33 O19 125.8(6) . . ?
O20 C33 C34 120.5(7) . . ?
O19 C33 C34 113.7(7) . . ?
C35 C34 C36 114.3(9) . . ?
C35 C34 C33 114.3(7) . . ?
C36 C34 C33 112.3(8) . . ?
C35 C34 H34A 104.9 . . ?
C36 C34 H34A 104.9 . . ?
C33 C34 H34A 104.9 . . ?
C34 C35 H35A 109.5 . . ?
C34 C35 H35B 109.5 . . ?
H35A C35 H35B 109.5 . . ?
C34 C35 H35C 109.5 . . ?
H35A C35 H35C 109.5 . . ?
H35B C35 H35C 109.5 . . ?
C34 C36 H36A 109.5 . . ?
C34 C36 H36B 109.5 . . ?
H36A C36 H36B 109.5 . . ?
C34 C36 H36C 109.5 . . ?
H36A C36 H36C 109.5 . . ?
H36B C36 H36C 109.5 . . ?
O9 C37 O10 124.8(6) . . ?
O9 C37 C38 119.3(6) . . ?
O10 C37 C38 116.0(6) . . ?
C37 C38 C39 108.9(7) . . ?
C37 C38 C40 108.1(7) . . ?
C39 C38 C40 111.4(9) . . ?
C37 C38 H38A 109.4 . . ?
C39 C38 H38A 109.4 . . ?
C40 C38 H38A 109.4 . . ?
C38 C39 H39A 109.5 . . ?
C38 C39 H39B 109.5 . . ?
H39A C39 H39B 109.5 . . ?
C38 C39 H39C 109.5 . . ?
H39A C39 H39C 109.5 . . ?
H39B C39 H39C 109.5 . . ?
C38 C40 H40A 109.5 . . ?
C38 C40 H40B 109.5 . . ?
H40A C40 H40B 109.5 . . ?
C38 C40 H40C 109.5 . . ?
H40A C40 H40C 109.5 . . ?
H40B C40 H40C 109.5 . . ?
C41 C42 N3 104(3) . . ?
C43 C44 N3 109(3) . . ?
C45 C46 N3 101(2) . . ?
C48 C47 N3 113.9(18) . . ?

loop_
_geom_bond_atom_site_label_1
_geom_bond_atom_site_label_2
_geom_bond_distance
_geom_bond_site_symmetry_2
_geom_bond_publ_flag
Mn1 O1 1.835(4) . ?
Mn1 O11 1.929(4) . ?
Mn1 O4 1.935(4) . ?
Mn1 N1 2.075(6) . ?
Mn1 O9 2.135(4) . ?
Mn1 O7 2.148(5) . ?
Mn2 O1 1.891(4) . ?
Mn2 O2 1.893(4) . ?
Mn2 O17 1.939(4) . ?
Mn2 O8 1.942(4) . ?
Mn2 O13 2.177(4) . ?
Mn2 O12 2.221(4) . ?
Mn2 Mn3 2.8368(14) . ?
Mn3 O1 1.898(4) . ?
Mn3 O2 1.898(4) . ?
Mn3 O16 1.929(4) . ?
Mn3 O10 1.948(4) . ?
Mn3 O20 2.194(4) . ?
Mn3 O14 2.214(4) . ?
Mn4 O2 1.829(4) . ?
Mn4 O19 1.927(4) . ?
Mn4 O6 1.930(4) . ?
Mn4 N2 2.080(5) . ?
Mn4 O15 2.132(5) . ?
Mn4 O18 2.189(5) . ?
O3 C6 1.223(9) . ?
O4 C6 1.279(9) . ?
O5 C12 1.230(8) . ?
O6 C12 1.263(8) . ?
O7 C17 1.226(8) . ?
O8 C17 1.263(8) . ?
O9 C37 1.226(8) . ?
O10 C37 1.295(8) . ?
O11 C13 1.262(8) . ?
O12 C13 1.235(8) . ?
O13 C29 1.284(8) . ?
O14 C29 1.234(8) . ?
O15 C21 1.234(8) . ?
O16 C21 1.277(8) . ?
O17 C25 1.280(7) . ?
O18 C25 1.236(7) . ?
O19 C33 1.287(8) . ?
O20 C33 1.224(8) . ?
N1 C1 1.330(8) . ?
N1 C5 1.339(8) . ?
N2 C7 1.335(7) . ?
N2 C11 1.339(8) . ?
N3 C42 1.510(19) . ?
N3 C46 1.50(2) . ?
N3 C47 1.54(2) . ?
N3 C44 1.75(3) . ?
C1 C2 1.344(10) . ?
C1 H1A 0.9300 . ?
C2 C3 1.345(12) . ?
C2 H2A 0.9300 . ?
C3 C4 1.385(12) . ?
C3 H3A 0.9300 . ?
C4 C5 1.384(10) . ?
C4 H4A 0.9300 . ?
C5 C6 1.493(10) . ?
C7 C8 1.369(9) . ?
C7 H7A 0.9300 . ?
C8 C9 1.359(10) . ?
C8 H8A 0.9300 . ?
C9 C10 1.363(10) . ?
C9 H9A 0.9300 . ?
C10 C11 1.378(9) . ?
C10 H10A 0.9300 . ?
C11 C12 1.505(9) . ?
C13 C14 1.485(10) . ?
C14 C16 1.320(17) . ?
C14 C15 1.64(3) . ?
C14 H14A 0.9800 . ?
C15 H15A 0.9600 . ?
C15 H15B 0.9600 . ?
C15 H15C 0.9600 . ?
C16 H16A 0.9600 . ?
C16 H16B 0.9600 . ?
C16 H16C 0.9600 . ?
C17 C18 1.523(10) . ?
C18 C20 1.437(17) . ?
C18 C19 1.49(2) . ?
C18 H18A 0.9800 . ?
C19 H19A 0.9600 . ?
C19 H19B 0.9600 . ?
C19 H19C 0.9600 . ?
C20 H20A 0.9600 . ?
C20 H20B 0.9600 . ?
C20 H20C 0.9600 . ?
C21 C22 1.522(10) . ?
C22 C23 1.402(15) . ?
C22 C24 1.605(17) . ?
C22 H22A 0.9800 . ?
C23 H23A 0.9600 . ?
C23 H23B 0.9600 . ?
C23 H23C 0.9600 . ?
C24 H24A 0.9600 . ?
C24 H24B 0.9600 . ?
C24 H24C 0.9600 . ?
C25 C26 1.510(9) . ?
C26 C27 1.458(12) . ?
C26 C28 1.478(13) . ?
C26 H26A 0.9800 . ?
C27 H27A 0.9600 . ?
C27 H27B 0.9600 . ?
C27 H27C 0.9600 . ?
C28 H28A 0.9600 . ?
C28 H28B 0.9600 . ?
C28 H28C 0.9600 . ?
C29 C30 1.510(10) . ?
C30 C31 1.470(14) . ?
C30 C32 1.520(14) . ?
C30 H30A 0.9800 . ?
C31 H31A 0.9600 . ?
C31 H31B 0.9600 . ?
C31 H31C 0.9600 . ?
C32 H32A 0.9600 . ?
C32 H32B 0.9600 . ?
C32 H32C 0.9600 . ?
C33 C34 1.501(9) . ?
C34 C35 1.438(12) . ?
C34 C36 1.491(13) . ?
C34 H34A 0.9800 . ?
C35 H35A 0.9600 . ?
C35 H35B 0.9600 . ?
C35 H35C 0.9600 . ?
C36 H36A 0.9600 . ?
C36 H36B 0.9600 . ?
C36 H36C 0.9600 . ?
C37 C38 1.504(9) . ?
C38 C39 1.508(12) . ?
C38 C40 1.552(12) . ?
C38 H38A 0.9800 . ?
C39 H39A 0.9600 . ?
C39 H39B 0.9600 . ?
C39 H39C 0.9600 . ?
C40 H40A 0.9600 . ?
C40 H40B 0.9600 . ?
C40 H40C 0.9600 . ?
C41 C42 1.385(19) . ?
C43 C44 1.18(3) . ?
C45 C46 1.45(3) . ?
C47 C48 1.39(3) . ?
